data_1514274
loop_
_publ_author_name
'Knopf, Ioana'
'Ono, Takashi'
'Temprado, Manuel'
'Tofan, Daniel'
'Cummins, Christopher C.'

_publ_section_title
;
 Uptake of one and two molecules of CO2 by the molybdate dianion: a
 soluble, molecular oxide model system for carbon dioxide fixation
;
_journal_issue 5
_journal_name_full 'Chemical Science'
_journal_page_first 1772
_journal_paper_doi 10.1039/c4sc00132j
_journal_volume 5
_journal_year 2014
_chemical_formula_sum 'C17 H40 Mo N2 O6'
_chemical_formula_weight 464.45
_chemical_name_systematic
; 
 ? 
;
_space_group_crystal_system monoclinic
_space_group_IT_number 14
_space_group_name_Hall '-P 2yn'
_space_group_name_H-M_alt 'P 1 21/n 1'
_symmetry_space_group_name_Hall '-P 2yn'
_symmetry_space_group_name_H-M 'P 1 21/n 1'
_atom_sites_solution_hydrogens geom
_atom_sites_solution_primary direct
_atom_sites_solution_secondary difmap
_audit_creation_method SHELXL-2012
_cell_angle_alpha 90
_cell_angle_beta 99.979(3)
_cell_angle_gamma 90
_cell_formula_units_Z 4
_cell_length_a 14.997(3)
_cell_length_b 8.3386(15)
_cell_length_c 17.151(3)
_cell_measurement_reflns_used 9745
_cell_measurement_temperature 100(2)
_cell_measurement_theta_max 31.47
_cell_measurement_theta_min 2.72
_cell_volume 2112.4(7)
_computing_cell_refinement 'SAINT 7.46A (Bruker-AXS, 2011)'
_computing_data_collection 'APEX2 v2011.4.0 (Bruker-AXS, 2011)'
_computing_data_reduction 'SAINT 7.46A (Bruker-AXS, 2011)'
_computing_molecular_graphics 'Bruker SHELXTL'
_computing_publication_material 'Bruker SHELXTL'
_computing_structure_refinement 'SHELXL-2012 (Sheldrick, 2012)'
_computing_structure_solution 'SHELXS-97 (Sheldrick, 2008)'
_diffrn_ambient_temperature 100(2)
_diffrn_detector_area_resol_mean 8.3
_diffrn_measured_fraction_theta_full 1.000
_diffrn_measured_fraction_theta_max 0.999
_diffrn_measurement_device_type 'Bruker Smart APEX2 CCD'
_diffrn_measurement_method '\f and \w scans'
_diffrn_radiation_type MoK\a
_diffrn_radiation_wavelength 0.71073
_diffrn_reflns_av_R_equivalents 0.0290
_diffrn_reflns_av_unetI/netI 0.0139
_diffrn_reflns_Laue_measured_fraction_full 1.000
_diffrn_reflns_Laue_measured_fraction_max 0.999
_diffrn_reflns_limit_h_max 21
_diffrn_reflns_limit_h_min -21
_diffrn_reflns_limit_k_max 11
_diffrn_reflns_limit_k_min -11
_diffrn_reflns_limit_l_max 24
_diffrn_reflns_limit_l_min -24
_diffrn_reflns_number 65759
_diffrn_reflns_point_group_measured_fraction_full 1.000
_diffrn_reflns_point_group_measured_fraction_max 0.999
_diffrn_reflns_theta_full 25.242
_diffrn_reflns_theta_max 30.508
_diffrn_reflns_theta_min 1.667
_diffrn_source 'I\mS micro-focus sealed tube, multilayer optics'
_exptl_absorpt_coefficient_mu 0.654
_exptl_absorpt_correction_T_max 0.7462
_exptl_absorpt_correction_T_min 0.6504
_exptl_absorpt_correction_type multi-scan
_exptl_absorpt_process_details 'SADABS (Sheldrick, 2009)'
_exptl_crystal_colour colourless
_exptl_crystal_density_diffrn 1.460
_exptl_crystal_density_method 'not measured'
_exptl_crystal_description needle
_exptl_crystal_F_000 984
_exptl_crystal_size_max 0.420
_exptl_crystal_size_mid 0.100
_exptl_crystal_size_min 0.070
_refine_diff_density_max 0.429
_refine_diff_density_min -0.440
_refine_diff_density_rms 0.055
_refine_ls_extinction_method none
_refine_ls_goodness_of_fit_ref 1.074
_refine_ls_hydrogen_treatment constr
_refine_ls_matrix_type full
_refine_ls_number_parameters 243
_refine_ls_number_reflns 6441
_refine_ls_number_restraints 0
_refine_ls_restrained_S_all 1.074
_refine_ls_R_factor_all 0.0198
_refine_ls_R_factor_gt 0.0181
_refine_ls_shift/su_max 0.002
_refine_ls_shift/su_mean 0.000
_refine_ls_structure_factor_coef Fsqd
_refine_ls_weighting_details
; 
 w=1/[\s^2^(Fo^2^)+(0.0199P)^2^+1.1434P] 
 where P=(Fo^2^+2Fc^2^)/3 
;
_refine_ls_weighting_scheme calc
_refine_ls_wR_factor_gt 0.0470
_refine_ls_wR_factor_ref 0.0479
_reflns_Friedel_coverage 0.000
_reflns_number_gt 6042
_reflns_number_total 6441
_reflns_threshold_expression 'I > 2\s(I)'
_cod_data_source_file c4sc00132j2.cif
_cod_data_source_block x13178
_cod_database_code 1514274
_shelx_space_group_comment
; 
The symmetry employed for this shelxl refinement is uniquely defined 
by the following loop, which should always be used as a source of 
symmetry information in preference to the above space-group names. 
They are only intended as comments. 
;
_shelx_estimated_absorpt_t_min 0.771
_shelx_estimated_absorpt_t_max 0.956
_shelxl_version_number 2012-9

loop_
_space_group_symop_operation_xyz
'x, y, z'
'-x+1/2, y+1/2, -z+1/2'
'-x, -y, -z'
'x-1/2, -y-1/2, z-1/2'

loop_
_atom_site_label
_atom_site_type_symbol
_atom_site_fract_x
_atom_site_fract_y
_atom_site_fract_z
_atom_site_U_iso_or_equiv
_atom_site_adp_type
_atom_site_occupancy
_atom_site_site_symmetry_order
_atom_site_calc_flag
_atom_site_refinement_flags_posn
_atom_site_refinement_flags_adp
Mo1 Mo 0.04059(2) 0.29877(2) 0.30207(2) 0.01001(3) Uani 1 1 d . .
C1 C -0.04821(7) 0.19913(13) 0.16642(6) 0.01415(19) Uani 1 1 d . .
O1 O -0.08649(6) 0.16072(11) 0.10003(5) 0.02058(17) Uani 1 1 d . .
O2 O 0.00776(6) 0.32441(11) 0.18059(5) 0.02179(17) Uani 1 1 d . .
O3 O -0.05366(6) 0.12545(10) 0.23254(5) 0.01927(16) Uani 1 1 d . .
O4 O 0.11448(6) 0.14882(10) 0.34279(5) 0.01962(16) Uani 1 1 d . .
O5 O -0.03669(6) 0.34022(10) 0.36415(5) 0.01715(15) Uani 1 1 d . .
O6 O 0.10712(6) 0.47070(10) 0.30404(5) 0.01810(16) Uani 1 1 d . .
N1 N 0.85955(6) 0.83188(11) 0.39216(5) 0.01146(15) Uani 1 1 d . .
C11 C 0.76813(8) 0.80103(14) 0.34059(7) 0.0169(2) Uani 1 1 d . .
H11A H 0.7609 0.6840 0.3321 0.020 Uiso 1 1 calc R U
H11B H 0.7202 0.8367 0.3697 0.020 Uiso 1 1 calc R U
C12 C 0.75342(9) 0.88277(18) 0.26079(7) 0.0274(3) Uani 1 1 d . .
H12A H 0.7549 0.9993 0.2682 0.041 Uiso 1 1 calc R U
H12B H 0.6944 0.8512 0.2307 0.041 Uiso 1 1 calc R U
H12C H 0.8014 0.8508 0.2317 0.041 Uiso 1 1 calc R U
C13 C 0.87938(7) 1.01028(12) 0.40015(6) 0.01324(18) Uani 1 1 d . .
H13A H 0.9380 1.0250 0.4361 0.016 Uiso 1 1 calc R U
H13B H 0.8863 1.0526 0.3476 0.016 Uiso 1 1 calc R U
C14 C 0.80824(8) 1.10924(14) 0.43125(8) 0.0207(2) Uani 1 1 d . .
H14A H 0.7495 1.0948 0.3967 0.031 Uiso 1 1 calc R U
H14B H 0.8253 1.2228 0.4322 0.031 Uiso 1 1 calc R U
H14C H 0.8039 1.0741 0.4850 0.031 Uiso 1 1 calc R U
C15 C 0.85806(8) 0.76120(13) 0.47355(6) 0.01463(19) Uani 1 1 d . .
H15A H 0.8082 0.8118 0.4956 0.018 Uiso 1 1 calc R U
H15B H 0.9155 0.7893 0.5087 0.018 Uiso 1 1 calc R U
C16 C 0.84606(9) 0.58021(13) 0.47483(7) 0.0200(2) Uani 1 1 d . .
H16A H 0.7864 0.5517 0.4450 0.030 Uiso 1 1 calc R U
H16B H 0.8509 0.5437 0.5297 0.030 Uiso 1 1 calc R U
H16C H 0.8932 0.5287 0.4506 0.030 Uiso 1 1 calc R U
C17 C 0.93333(7) 0.75457(14) 0.35383(6) 0.01503(19) Uani 1 1 d . .
H17A H 0.9177 0.6403 0.3435 0.018 Uiso 1 1 calc R U
H17B H 0.9337 0.8069 0.3021 0.018 Uiso 1 1 calc R U
C18 C 1.02786(8) 0.76399(15) 0.40216(7) 0.0192(2) Uani 1 1 d . .
H18A H 1.0491 0.8753 0.4038 0.029 Uiso 1 1 calc R U
H18B H 1.0689 0.6963 0.3778 0.029 Uiso 1 1 calc R U
H18C H 1.0268 0.7264 0.4561 0.029 Uiso 1 1 calc R U
N2 N 0.11327(6) 0.78809(10) 0.13034(5) 0.01041(15) Uani 1 1 d . .
C21 C 0.17683(7) 0.88979(12) 0.09089(6) 0.01342(18) Uani 1 1 d . .
H21A H 0.2394 0.8735 0.1195 0.016 Uiso 1 1 calc R U
H21B H 0.1744 0.8508 0.0361 0.016 Uiso 1 1 calc R U
C22 C 0.15673(8) 1.06781(14) 0.08802(8) 0.0229(2) Uani 1 1 d . .
H22A H 0.0978 1.0870 0.0545 0.034 Uiso 1 1 calc R U
H22B H 0.2039 1.1246 0.0660 0.034 Uiso 1 1 calc R U
H22C H 0.1554 1.1071 0.1417 0.034 Uiso 1 1 calc R U
C23 C 0.11254(7) 0.84137(14) 0.21468(6) 0.01529(19) Uani 1 1 d . .
H23A H 0.0897 0.9529 0.2137 0.018 Uiso 1 1 calc R U
H23B H 0.0696 0.7728 0.2374 0.018 Uiso 1 1 calc R U
C24 C 0.20352(8) 0.83459(14) 0.26821(6) 0.0169(2) Uani 1 1 d . .
H24A H 0.2238 0.7229 0.2746 0.025 Uiso 1 1 calc R U
H24B H 0.1984 0.8794 0.3201 0.025 Uiso 1 1 calc R U
H24C H 0.2475 0.8971 0.2448 0.025 Uiso 1 1 calc R U
C25 C 0.01843(7) 0.80379(13) 0.08318(6) 0.01415(19) Uani 1 1 d . .
H25A H 0.0193 0.7699 0.0280 0.017 Uiso 1 1 calc R U
H25B H 0.0007 0.9183 0.0819 0.017 Uiso 1 1 calc R U
C26 C -0.05330(8) 0.70664(15) 0.11502(7) 0.0199(2) Uani 1 1 d . .
H26A H -0.0331 0.5951 0.1228 0.030 Uiso 1 1 calc R U
H26B H -0.1102 0.7103 0.0771 0.030 Uiso 1 1 calc R U
H26C H -0.0628 0.7519 0.1657 0.030 Uiso 1 1 calc R U
C27 C 0.14762(7) 0.61618(12) 0.13277(6) 0.01204(17) Uani 1 1 d . .
H27A H 0.2139 0.6171 0.1517 0.014 Uiso 1 1 calc R U
H27B H 0.1197 0.5557 0.1720 0.014 Uiso 1 1 calc R U
C28 C 0.12870(8) 0.52754(13) 0.05451(6) 0.01593(19) Uani 1 1 d . .
H28A H 0.0645 0.4984 0.0425 0.024 Uiso 1 1 calc R U
H28B H 0.1657 0.4301 0.0580 0.024 Uiso 1 1 calc R U
H28C H 0.1437 0.5967 0.0124 0.024 Uiso 1 1 calc R U

loop_
_atom_site_aniso_label
_atom_site_aniso_U_11
_atom_site_aniso_U_22
_atom_site_aniso_U_33
_atom_site_aniso_U_23
_atom_site_aniso_U_13
_atom_site_aniso_U_12
Mo1 0.01129(4) 0.00922(4) 0.01029(4) -0.00036(3) 0.00400(3) 0.00029(3)
C1 0.0136(4) 0.0166(5) 0.0128(4) -0.0021(4) 0.0042(4) 0.0038(4)
O1 0.0203(4) 0.0267(4) 0.0134(3) -0.0038(3) -0.0008(3) 0.0059(3)
O2 0.0318(5) 0.0202(4) 0.0133(4) 0.0025(3) 0.0037(3) -0.0065(4)
O3 0.0238(4) 0.0205(4) 0.0133(3) -0.0004(3) 0.0027(3) -0.0082(3)
O4 0.0220(4) 0.0169(4) 0.0181(4) -0.0015(3) -0.0017(3) 0.0062(3)
O5 0.0176(4) 0.0183(4) 0.0179(4) -0.0044(3) 0.0095(3) -0.0025(3)
O6 0.0205(4) 0.0161(4) 0.0194(4) -0.0025(3) 0.0082(3) -0.0060(3)
N1 0.0132(4) 0.0112(4) 0.0107(4) -0.0001(3) 0.0039(3) -0.0011(3)
C11 0.0143(5) 0.0187(5) 0.0170(5) -0.0011(4) 0.0009(4) -0.0056(4)
C12 0.0219(6) 0.0373(7) 0.0201(5) 0.0081(5) -0.0048(4) -0.0059(5)
C13 0.0132(4) 0.0101(4) 0.0169(4) -0.0001(3) 0.0041(4) -0.0017(4)
C14 0.0172(5) 0.0138(5) 0.0325(6) -0.0028(4) 0.0084(4) 0.0016(4)
C15 0.0209(5) 0.0138(4) 0.0108(4) 0.0012(3) 0.0071(4) 0.0003(4)
C16 0.0299(6) 0.0130(5) 0.0196(5) 0.0032(4) 0.0112(4) 0.0019(4)
C17 0.0180(5) 0.0162(5) 0.0126(4) -0.0020(4) 0.0074(4) 0.0017(4)
C18 0.0167(5) 0.0221(5) 0.0195(5) -0.0002(4) 0.0052(4) 0.0064(4)
N2 0.0102(4) 0.0115(4) 0.0095(3) -0.0006(3) 0.0016(3) 0.0017(3)
C21 0.0154(4) 0.0117(4) 0.0136(4) 0.0015(3) 0.0036(3) -0.0012(4)
C22 0.0208(5) 0.0111(5) 0.0333(6) 0.0029(4) -0.0047(5) -0.0013(4)
C23 0.0136(4) 0.0219(5) 0.0104(4) -0.0046(4) 0.0023(3) 0.0017(4)
C24 0.0155(5) 0.0197(5) 0.0143(5) -0.0044(4) -0.0011(4) -0.0014(4)
C25 0.0102(4) 0.0169(5) 0.0141(4) -0.0017(4) -0.0014(3) 0.0037(4)
C26 0.0114(5) 0.0304(6) 0.0178(5) -0.0048(4) 0.0026(4) -0.0021(4)
C27 0.0130(4) 0.0098(4) 0.0132(4) 0.0009(3) 0.0017(3) 0.0020(3)
C28 0.0174(5) 0.0129(5) 0.0175(5) -0.0032(4) 0.0029(4) 0.0015(4)

loop_
_atom_type_symbol
_atom_type_description
_atom_type_scat_dispersion_real
_atom_type_scat_dispersion_imag
_atom_type_scat_source
C C 0.0033 0.0016 'International Tables Vol C Tables 4.2.6.8 and 6.1.1.4'
H H 0.0000 0.0000 'International Tables Vol C Tables 4.2.6.8 and 6.1.1.4'
N N 0.0061 0.0033 'International Tables Vol C Tables 4.2.6.8 and 6.1.1.4'
O O 0.0106 0.0060 'International Tables Vol C Tables 4.2.6.8 and 6.1.1.4'
Mo Mo -1.6832 0.6857 'International Tables Vol C Tables 4.2.6.8 and 6.1.1.4'

loop_
_geom_angle_atom_site_label_1
_geom_angle_atom_site_label_2
_geom_angle_atom_site_label_3
_geom_angle
O4 Mo1 O5 110.10(4)
O4 Mo1 O6 105.15(4)
O5 Mo1 O6 105.34(4)
O4 Mo1 O2 120.28(4)
O5 Mo1 O2 121.93(4)
O6 Mo1 O2 88.28(4)
O4 Mo1 O3 92.85(4)
O5 Mo1 O3 91.63(4)
O6 Mo1 O3 148.75(3)
O2 Mo1 O3 60.49(3)
O4 Mo1 C1 108.73(4)
O5 Mo1 C1 108.55(4)
O6 Mo1 C1 118.76(4)
O2 Mo1 C1 30.49(3)
O3 Mo1 C1 30.00(3)
O1 C1 O3 126.49(11)
O1 C1 O2 123.49(10)
O3 C1 O2 110.01(9)
O1 C1 Mo1 175.22(9)
O3 C1 Mo1 58.26(6)
O2 C1 Mo1 51.76(5)
C1 O2 Mo1 97.75(6)
C1 O3 Mo1 91.74(7)
C13 N1 C15 109.33(8)
C13 N1 C11 111.18(8)
C15 N1 C11 108.30(8)
C13 N1 C17 107.92(8)
C15 N1 C17 111.07(8)
C11 N1 C17 109.06(8)
C12 C11 N1 115.24(9)
C12 C11 H11A 108.5
N1 C11 H11A 108.5
C12 C11 H11B 108.5
N1 C11 H11B 108.5
H11A C11 H11B 107.5
C11 C12 H12A 109.5
C11 C12 H12B 109.5
H12A C12 H12B 109.5
C11 C12 H12C 109.5
H12A C12 H12C 109.5
H12B C12 H12C 109.5
C14 C13 N1 115.21(9)
C14 C13 H13A 108.5
N1 C13 H13A 108.5
C14 C13 H13B 108.5
N1 C13 H13B 108.5
H13A C13 H13B 107.5
C13 C14 H14A 109.5
C13 C14 H14B 109.5
H14A C14 H14B 109.5
C13 C14 H14C 109.5
H14A C14 H14C 109.5
H14B C14 H14C 109.5
N1 C15 C16 114.77(9)
N1 C15 H15A 108.6
C16 C15 H15A 108.6
N1 C15 H15B 108.6
C16 C15 H15B 108.6
H15A C15 H15B 107.6
C15 C16 H16A 109.5
C15 C16 H16B 109.5
H16A C16 H16B 109.5
C15 C16 H16C 109.5
H16A C16 H16C 109.5
H16B C16 H16C 109.5
C18 C17 N1 114.98(9)
C18 C17 H17A 108.5
N1 C17 H17A 108.5
C18 C17 H17B 108.5
N1 C17 H17B 108.5
H17A C17 H17B 107.5
C17 C18 H18A 109.5
C17 C18 H18B 109.5
H18A C18 H18B 109.5
C17 C18 H18C 109.5
H18A C18 H18C 109.5
H18B C18 H18C 109.5
C25 N2 C23 108.84(8)
C25 N2 C21 108.50(8)
C23 N2 C21 111.74(8)
C25 N2 C27 112.21(8)
C23 N2 C27 107.98(8)
C21 N2 C27 107.60(8)
C22 C21 N2 115.15(9)
C22 C21 H21A 108.5
N2 C21 H21A 108.5
C22 C21 H21B 108.5
N2 C21 H21B 108.5
H21A C21 H21B 107.5
C21 C22 H22A 109.5
C21 C22 H22B 109.5
H22A C22 H22B 109.5
C21 C22 H22C 109.5
H22A C22 H22C 109.5
H22B C22 H22C 109.5
C24 C23 N2 114.51(9)
C24 C23 H23A 108.6
N2 C23 H23A 108.6
C24 C23 H23B 108.6
N2 C23 H23B 108.6
H23A C23 H23B 107.6
C23 C24 H24A 109.5
C23 C24 H24B 109.5
H24A C24 H24B 109.5
C23 C24 H24C 109.5
H24A C24 H24C 109.5
H24B C24 H24C 109.5
N2 C25 C26 114.78(9)
N2 C25 H25A 108.6
C26 C25 H25A 108.6
N2 C25 H25B 108.6
C26 C25 H25B 108.6
H25A C25 H25B 107.5
C25 C26 H26A 109.5
C25 C26 H26B 109.5
H26A C26 H26B 109.5
C25 C26 H26C 109.5
H26A C26 H26C 109.5
H26B C26 H26C 109.5
C28 C27 N2 115.14(8)
C28 C27 H27A 108.5
N2 C27 H27A 108.5
C28 C27 H27B 108.5
N2 C27 H27B 108.5
H27A C27 H27B 107.5
C27 C28 H28A 109.5
C27 C28 H28B 109.5
H28A C28 H28B 109.5
C27 C28 H28C 109.5
H28A C28 H28C 109.5
H28B C28 H28C 109.5

loop_
_geom_bond_atom_site_label_1
_geom_bond_atom_site_label_2
_geom_bond_distance
Mo1 O4 1.7351(8)
Mo1 O5 1.7390(8)
Mo1 O6 1.7436(8)
Mo1 O2 2.0674(9)
Mo1 O3 2.2191(9)
Mo1 C1 2.6083(12)
C1 O1 1.2258(13)
C1 O3 1.3048(13)
C1 O2 1.3357(14)
N1 C13 1.5186(13)
N1 C15 1.5190(13)
N1 C11 1.5191(14)
N1 C17 1.5245(13)
C11 C12 1.5106(17)
C11 H11A 0.9900
C11 H11B 0.9900
C12 H12A 0.9800
C12 H12B 0.9800
C12 H12C 0.9800
C13 C14 1.5170(15)
C13 H13A 0.9900
C13 H13B 0.9900
C14 H14A 0.9800
C14 H14B 0.9800
C14 H14C 0.9800
C15 C16 1.5204(15)
C15 H15A 0.9900
C15 H15B 0.9900
C16 H16A 0.9800
C16 H16B 0.9800
C16 H16C 0.9800
C17 C18 1.5152(16)
C17 H17A 0.9900
C17 H17B 0.9900
C18 H18A 0.9800
C18 H18B 0.9800
C18 H18C 0.9800
N2 C25 1.5151(13)
N2 C23 1.5151(13)
N2 C21 1.5196(13)
N2 C27 1.5214(13)
C21 C22 1.5139(15)
C21 H21A 0.9900
C21 H21B 0.9900
C22 H22A 0.9800
C22 H22B 0.9800
C22 H22C 0.9800
C23 C24 1.5078(15)
C23 H23A 0.9900
C23 H23B 0.9900
C24 H24A 0.9800
C24 H24B 0.9800
C24 H24C 0.9800
C25 C26 1.5215(16)
C25 H25A 0.9900
C25 H25B 0.9900
C26 H26A 0.9800
C26 H26B 0.9800
C26 H26C 0.9800
C27 C28 1.5153(14)
C27 H27A 0.9900
C27 H27B 0.9900
C28 H28A 0.9800
C28 H28B 0.9800
C28 H28C 0.9800
